data_7052976
loop_
_publ_author_name
'Pfeifer, Stefan'
'Schwarzer, Anke'
'Schmidt, Dana'
'Brendler, Erica'
'Veith, Michael'
'Kroke, Edwin'

_publ_section_title
;
 Precursors for pyromellit-bridged silica sol--gel hybrid materials
;
_journal_issue 1
_journal_name_full 'New Journal of Chemistry'
_journal_page_first 169
_journal_paper_doi 10.1039/c2nj40538e
_journal_volume 37
_journal_year 2013
_chemical_formula_moiety 'C24 H36 N2 O10 Si2'
_chemical_formula_sum 'C24 H36 N2 O10 Si2'
_chemical_formula_weight 568.73
_chemical_name_common
;
2,6-bis((triethoxysilyl)methyl)pyrrolo(3,4-f) isoindole-1,3,5,7(2H,6H)-tetraone
;
_chemical_name_systematic
;
2,6-bis((triethoxysilyl)methyl)pyrrolo[3,4-f]
isoindole-1,3,5,7(2H,6H)-tetraone
;
_space_group_IT_number 14
_symmetry_cell_setting monoclinic
_symmetry_Int_Tables_number 14
_symmetry_space_group_name_Hall '-P 2ybc'
_symmetry_space_group_name_H-M 'P 1 21/c 1'
_atom_sites_solution_hydrogens geom
_atom_sites_solution_primary direct
_atom_sites_solution_secondary difmap
_audit_creation_method SHELXL-97
_cell_angle_alpha 90.00
_cell_angle_beta 99.546(2)
_cell_angle_gamma 90.00
_cell_formula_units_Z 4
_cell_length_a 14.2971(4)
_cell_length_b 7.7793(3)
_cell_length_c 25.6231(7)
_cell_measurement_reflns_used 41553
_cell_measurement_temperature 200(2)
_cell_measurement_theta_max 26.54
_cell_measurement_theta_min 1.44
_cell_volume 2810.38(16)
_computing_cell_refinement 'STOE X-AREA'
_computing_data_collection 'STOE X-AREA'
_computing_data_reduction 'STOE X-RED'
_computing_structure_refinement 'SHELXL-97 (Sheldrick, 2008)'
_computing_structure_solution 'SHELXS-97 (Sheldrick, 2008)'
_diffrn_ambient_temperature 200(2)
_diffrn_detector 'image plate (34 cm diameter)'
_diffrn_detector_area_resol_mean 6.67
_diffrn_detector_type STOE
_diffrn_measured_fraction_theta_full 0.996
_diffrn_measured_fraction_theta_max 0.996
_diffrn_measurement_details ' 358 frames, detector distance = 120 mm'
_diffrn_measurement_device '2-circle goniometer'
_diffrn_measurement_device_type 'STOE IPDS 2'
_diffrn_measurement_method 'rotation method'
_diffrn_radiation_collimation '0.5 mm diameter, monocapillary'
_diffrn_radiation_monochromator 'plane graphite'
_diffrn_radiation_polarisn_norm 0
_diffrn_radiation_type 'Mo K\a'
_diffrn_radiation_wavelength 0.71073
_diffrn_reflns_av_R_equivalents 0.1208
_diffrn_reflns_av_sigmaI/netI 0.0493
_diffrn_reflns_limit_h_max 17
_diffrn_reflns_limit_h_min -16
_diffrn_reflns_limit_k_max 9
_diffrn_reflns_limit_k_min -9
_diffrn_reflns_limit_l_max 30
_diffrn_reflns_limit_l_min -30
_diffrn_reflns_number 36889
_diffrn_reflns_theta_full 25.50
_diffrn_reflns_theta_max 25.50
_diffrn_reflns_theta_min 1.98
_diffrn_source 'sealed X-ray tube, 12 x 0.4 mm long-fine focus'
_diffrn_source_current 40
_diffrn_source_power 2.00
_diffrn_source_voltage 50
_exptl_absorpt_coefficient_mu 0.183
_exptl_absorpt_correction_type none
_exptl_crystal_colour colorless
_exptl_crystal_density_diffrn 1.344
_exptl_crystal_density_method 'not measured'
_exptl_crystal_description needle
_exptl_crystal_F_000 1208
_exptl_crystal_size_max 0.30
_exptl_crystal_size_mid 0.15
_exptl_crystal_size_min 0.10
_refine_diff_density_max 1.037
_refine_diff_density_min -0.462
_refine_diff_density_rms 0.081
_refine_ls_extinction_method none
_refine_ls_goodness_of_fit_ref 1.092
_refine_ls_hydrogen_treatment constr
_refine_ls_matrix_type full
_refine_ls_number_parameters 374
_refine_ls_number_reflns 5229
_refine_ls_number_restraints 7
_refine_ls_restrained_S_all 1.091
_refine_ls_R_factor_all 0.0634
_refine_ls_R_factor_gt 0.0577
_refine_ls_shift/su_max 0.000
_refine_ls_shift/su_mean 0.000
_refine_ls_structure_factor_coef Fsqd
_refine_ls_weighting_details 'calc w=1/[\s^2^(Fo^2^)+(0.0875P)^2^+1.9990P] where P=(Fo^2^+2Fc^2^)/3'
_refine_ls_weighting_scheme calc
_refine_ls_wR_factor_gt 0.1557
_refine_ls_wR_factor_ref 0.1604
_reflns_number_gt 4634
_reflns_number_total 5229
_reflns_threshold_expression >2sigma(I)
_cod_data_source_file c2nj40538e.txt
_cod_data_source_block stpf03_001
_cod_original_cell_volume 2810.38(15)
_cod_original_sg_symbol_H-M 'P 21/c'
_cod_database_code 7052976

loop_
_symmetry_equiv_pos_as_xyz
'x, y, z'
'-x, y+1/2, -z+1/2'
'-x, -y, -z'
'x, -y-1/2, z-1/2'

loop_
_atom_site_label
_atom_site_type_symbol
_atom_site_fract_x
_atom_site_fract_y
_atom_site_fract_z
_atom_site_U_iso_or_equiv
_atom_site_adp_type
_atom_site_occupancy
_atom_site_symmetry_multiplicity
_atom_site_calc_flag
_atom_site_refinement_flags
_atom_site_disorder_assembly
_atom_site_disorder_group
Si1 Si 0.37270(4) 0.37671(8) 0.12252(3) 0.02801(19) Uani 1 1 d . . .
O1 O 0.36465(13) 0.1730(2) 0.10863(7) 0.0391(4) Uani 1 1 d . A .
O2A O 0.47756(12) 0.4524(2) 0.12273(7) 0.0361(4) Uani 0.275(8) 1 d PD A 1
C3A C 0.5866(12) 0.3605(18) 0.0697(7) 0.0650(15) Uani 0.275(8) 1 d PD A 1
H3A H 0.6277 0.3227 0.1021 0.097 Uiso 0.275(8) 1 calc PR A 1
H3B H 0.6257 0.3926 0.0432 0.097 Uiso 0.275(8) 1 calc PR A 1
H3C H 0.5438 0.2667 0.0558 0.097 Uiso 0.275(8) 1 calc PR A 1
C4A C 0.5292(9) 0.5134(14) 0.0817(5) 0.0457(11) Uani 0.275(8) 1 d PD A 1
H4A H 0.5711 0.6111 0.0947 0.055 Uiso 0.275(8) 1 calc PR A 1
H4B H 0.4848 0.5502 0.0498 0.055 Uiso 0.275(8) 1 calc PR A 1
O2B O 0.47756(12) 0.4524(2) 0.12273(7) 0.0361(4) Uani 0.725(8) 1 d PD A 2
C3B C 0.6238(3) 0.4210(9) 0.0874(2) 0.0650(15) Uani 0.725(8) 1 d PD A 2
H3D H 0.6517 0.5199 0.1080 0.097 Uiso 0.725(8) 1 calc PR A 2
H3E H 0.6505 0.4123 0.0546 0.097 Uiso 0.725(8) 1 calc PR A 2
H3F H 0.6380 0.3157 0.1082 0.097 Uiso 0.725(8) 1 calc PR A 2
C4B C 0.5180(3) 0.4441(8) 0.07403(14) 0.0457(11) Uani 0.725(8) 1 d PD A 2
H4C H 0.5033 0.5513 0.0535 0.055 Uiso 0.725(8) 1 calc PR A 2
H4D H 0.4897 0.3465 0.0521 0.055 Uiso 0.725(8) 1 calc PR A 2
O3 O 0.29921(12) 0.4749(2) 0.07762(7) 0.0378(4) Uani 1 1 d . A .
O4 O 0.15655(11) 0.5590(2) 0.17481(7) 0.0354(4) Uani 1 1 d . . .
O5 O 0.46337(11) 0.6728(2) 0.24890(7) 0.0338(4) Uani 1 1 d . . .
O6 O 0.34275(11) 1.3561(2) 0.32756(7) 0.0348(4) Uani 1 1 d . . .
O7 O 0.03734(11) 1.2520(2) 0.24831(7) 0.0320(4) Uani 1 1 d . A .
O8 O 0.20313(12) 1.3926(2) 0.42492(7) 0.0365(4) Uani 1 1 d D . .
Si2A Si 0.12277(4) 1.49122(8) 0.38395(2) 0.02777(19) Uani 0.921(8) 1 d PD A 1
O9A O 0.11257(15) 1.6818(2) 0.40809(12) 0.0296(6) Uani 0.921(8) 1 d PD A 1
C21A C 0.0421(2) 1.8053(4) 0.38646(14) 0.0315(7) Uani 0.921(8) 1 d PD A 1
H21A H 0.0120 1.8544 0.4152 0.038 Uiso 0.921(8) 1 calc PR A 1
H21B H -0.0077 1.7478 0.3610 0.038 Uiso 0.921(8) 1 calc PR A 1
C22A C 0.0863(3) 1.9472(4) 0.35890(12) 0.0378(8) Uani 0.921(8) 1 d PD A 1
H22A H 0.1322 2.0075 0.3853 0.057 Uiso 0.921(8) 1 d PR A 1
H22B H 0.0372 2.0279 0.3429 0.057 Uiso 0.921(8) 1 d PR A 1
H22C H 0.1188 1.8995 0.3314 0.057 Uiso 0.921(8) 1 d PR A 1
Si2B Si 0.12277(4) 1.49122(8) 0.38395(2) 0.02777(19) Uani 0.079(8) 1 d PD A 2
O9B O 0.1279(18) 1.6994(3) 0.3873(14) 0.0296(6) Uani 0.079(8) 1 d PD A 2
C21B C 0.059(2) 1.834(4) 0.3754(19) 0.0315(7) Uani 0.079(8) 1 d PD A 2
H21C H 0.0226 1.8540 0.4044 0.038 Uiso 0.079(8) 1 calc PR A 2
H21D H 0.0156 1.8148 0.3417 0.038 Uiso 0.079(8) 1 calc PR A 2
C22B C 0.129(3) 1.976(5) 0.3712(17) 0.0378(8) Uani 0.079(8) 1 d PD A 2
H22D H 0.1816 2.0359 0.3935 0.057 Uiso 0.079(8) 1 d PR A 2
H22E H 0.0796 2.0590 0.3576 0.057 Uiso 0.079(8) 1 d PR A 2
H22F H 0.1528 1.9208 0.3416 0.057 Uiso 0.079(8) 1 d PR A 2
O10 O 0.02529(11) 1.3818(2) 0.37690(7) 0.0333(4) Uani 1 1 d . . .
N1 N 0.31755(12) 0.5785(2) 0.20587(7) 0.0257(4) Uani 1 1 d . . .
N2 N 0.18247(12) 1.3393(2) 0.29507(7) 0.0256(4) Uani 1 1 d . A .
C1 C 0.3996(3) -0.1274(4) 0.10967(13) 0.0572(8) Uani 1 1 d . A .
H1A H 0.3351 -0.1520 0.1158 0.086 Uiso 1 1 calc R . .
H1B H 0.4429 -0.2163 0.1266 0.086 Uiso 1 1 calc R . .
H1C H 0.4007 -0.1264 0.0715 0.086 Uiso 1 1 calc R . .
C2 C 0.4301(2) 0.0425(3) 0.13243(12) 0.0461(7) Uani 1 1 d . . .
H2A H 0.4315 0.0407 0.1712 0.055 Uiso 1 1 calc R A .
H2B H 0.4947 0.0689 0.1257 0.055 Uiso 1 1 calc R . .
C5 C 0.20417(19) 0.4181(4) 0.05837(11) 0.0461(7) Uani 1 1 d . . .
H5A H 0.1629 0.4462 0.0846 0.055 Uiso 1 1 calc R A .
H5B H 0.2037 0.2918 0.0536 0.055 Uiso 1 1 calc R . .
C6 C 0.1672(2) 0.5012(5) 0.00793(14) 0.0626(9) Uani 1 1 d . A .
H6A H 0.1688 0.6263 0.0126 0.094 Uiso 1 1 calc R . .
H6B H 0.1017 0.4640 -0.0041 0.094 Uiso 1 1 calc R . .
H6C H 0.2064 0.4691 -0.0185 0.094 Uiso 1 1 calc R . .
C7 C 0.34453(16) 0.4067(3) 0.19035(9) 0.0288(5) Uani 1 1 d . A .
H7A H 0.2922 0.3271 0.1944 0.035 Uiso 1 1 calc R . .
H7B H 0.4007 0.3700 0.2159 0.035 Uiso 1 1 calc R . .
C8 C 0.22421(15) 0.6394(3) 0.19691(9) 0.0266(5) Uani 1 1 d . A .
C9 C 0.37917(15) 0.6947(3) 0.23522(8) 0.0256(4) Uani 1 1 d . A .
C10 C 0.32003(14) 0.8458(3) 0.24548(8) 0.0238(4) Uani 1 1 d . . .
C11 C 0.34695(15) 0.9943(3) 0.27399(9) 0.0263(5) Uani 1 1 d . A .
H11 H 0.4104 1.0157 0.2906 0.032 Uiso 1 1 calc R . .
C12 C 0.27336(14) 1.1093(3) 0.27630(8) 0.0236(4) Uani 1 1 d . . .
C13 C 0.27548(15) 1.2795(3) 0.30358(9) 0.0259(5) Uani 1 1 d . A .
C14 C 0.12125(15) 1.2280(3) 0.26316(8) 0.0251(4) Uani 1 1 d . . .
C15 C 0.18062(15) 1.0789(3) 0.25161(8) 0.0239(4) Uani 1 1 d . A .
C16 C 0.15369(15) 0.9297(3) 0.22301(9) 0.0256(4) Uani 1 1 d . . .
H16 H 0.0904 0.9087 0.2062 0.031 Uiso 1 1 calc R A .
C17 C 0.22704(14) 0.8145(3) 0.22122(8) 0.0241(4) Uani 1 1 d . A .
C18 C 0.15382(16) 1.5041(3) 0.31554(9) 0.0290(5) Uani 1 1 d . . .
H18A H 0.0982 1.5486 0.2910 0.035 Uiso 1 1 calc R A 1
H18B H 0.2062 1.5876 0.3159 0.035 Uiso 1 1 calc R A 1
C19A C 0.2739(3) 1.4673(6) 0.4653(2) 0.0404(12) Uani 0.716(12) 1 d PD A 3
H19A H 0.2547 1.4546 0.5004 0.048 Uiso 0.716(12) 1 calc PR A 3
H19B H 0.2812 1.5913 0.4582 0.048 Uiso 0.716(12) 1 calc PR A 3
C20A C 0.3652(13) 1.375(3) 0.4642(6) 0.063(3) Uani 0.716(12) 1 d PD A 3
H20A H 0.3574 1.2533 0.4718 0.094 Uiso 0.716(12) 1 calc PR A 3
H20B H 0.4148 1.4248 0.4909 0.094 Uiso 0.716(12) 1 calc PR A 3
H20C H 0.3832 1.3879 0.4291 0.094 Uiso 0.716(12) 1 calc PR A 3
C19B C 0.2896(6) 1.4840(15) 0.4447(7) 0.0404(12) Uani 0.284(12) 1 d PD A 4
H19C H 0.2753 1.5772 0.4685 0.048 Uiso 0.284(12) 1 calc PR A 4
H19D H 0.3139 1.5377 0.4146 0.048 Uiso 0.284(12) 1 calc PR A 4
C20B C 0.365(4) 1.371(8) 0.4741(19) 0.063(3) Uani 0.284(12) 1 d PD A 4
H20D H 0.3381 1.3017 0.4998 0.094 Uiso 0.284(12) 1 calc PR A 4
H20E H 0.4164 1.4429 0.4927 0.094 Uiso 0.284(12) 1 calc PR A 4
H20F H 0.3900 1.2957 0.4491 0.094 Uiso 0.284(12) 1 calc PR A 4
C23 C -0.0187(2) 1.3226(4) 0.42041(11) 0.0433(6) Uani 1 1 d . A .
H23A H 0.0307 1.3046 0.4519 0.052 Uiso 1 1 calc R . .
H23B H -0.0504 1.2111 0.4110 0.052 Uiso 1 1 calc R . .
C24 C -0.0901(3) 1.4499(5) 0.43339(15) 0.0657(9) Uani 1 1 d . . .
H24A H -0.0588 1.5604 0.4427 0.099 Uiso 1 1 calc R A .
H24B H -0.1180 1.4076 0.4634 0.099 Uiso 1 1 calc R . .
H24C H -0.1401 1.4650 0.4026 0.099 Uiso 1 1 calc R . .

loop_
_atom_site_aniso_label
_atom_site_aniso_U_11
_atom_site_aniso_U_22
_atom_site_aniso_U_33
_atom_site_aniso_U_23
_atom_site_aniso_U_13
_atom_site_aniso_U_12
Si1 0.0270(3) 0.0236(3) 0.0330(3) -0.0024(2) 0.0036(2) -0.0006(2)
O1 0.0422(10) 0.0256(9) 0.0474(10) -0.0078(7) 0.0017(8) 0.0027(7)
O2A 0.0303(9) 0.0404(10) 0.0384(9) 0.0003(7) 0.0082(7) -0.0042(7)
C3A 0.051(3) 0.085(4) 0.066(3) -0.002(3) 0.031(3) 0.005(3)
C4A 0.042(2) 0.054(4) 0.0431(19) -0.0003(19) 0.0145(16) -0.023(2)
O2B 0.0303(9) 0.0404(10) 0.0384(9) 0.0003(7) 0.0082(7) -0.0042(7)
C3B 0.051(3) 0.085(4) 0.066(3) -0.002(3) 0.031(3) 0.005(3)
C4B 0.042(2) 0.054(4) 0.0431(19) -0.0003(19) 0.0145(16) -0.023(2)
O3 0.0353(9) 0.0345(9) 0.0405(9) 0.0048(7) -0.0029(7) -0.0036(7)
O4 0.0242(8) 0.0303(9) 0.0505(10) -0.0104(7) 0.0030(7) -0.0043(7)
O5 0.0220(8) 0.0322(9) 0.0454(10) -0.0052(7) 0.0006(7) 0.0055(7)
O6 0.0259(8) 0.0315(9) 0.0461(10) -0.0098(7) 0.0036(7) -0.0041(7)
O7 0.0226(8) 0.0299(8) 0.0421(9) -0.0023(7) 0.0012(6) 0.0045(6)
O8 0.0328(9) 0.0303(9) 0.0431(10) 0.0022(7) -0.0033(7) 0.0023(7)
Si2A 0.0266(3) 0.0237(3) 0.0323(3) -0.0023(2) 0.0026(2) 0.0025(2)
O9A 0.0363(10) 0.0233(8) 0.0283(13) -0.0027(8) 0.0030(9) 0.0052(7)
C21A 0.0330(14) 0.0254(13) 0.0367(17) 0.0018(10) 0.0077(11) 0.0041(11)
C22A 0.041(2) 0.0321(15) 0.0393(16) 0.0041(12) 0.0050(14) 0.0011(13)
Si2B 0.0266(3) 0.0237(3) 0.0323(3) -0.0023(2) 0.0026(2) 0.0025(2)
O9B 0.0363(10) 0.0233(8) 0.0283(13) -0.0027(8) 0.0030(9) 0.0052(7)
C21B 0.0330(14) 0.0254(13) 0.0367(17) 0.0018(10) 0.0077(11) 0.0041(11)
C22B 0.041(2) 0.0321(15) 0.0393(16) 0.0041(12) 0.0050(14) 0.0011(13)
O10 0.0299(9) 0.0335(9) 0.0373(9) 0.0000(7) 0.0075(7) -0.0031(7)
N1 0.0225(9) 0.0207(9) 0.0338(10) -0.0015(7) 0.0042(7) 0.0011(7)
N2 0.0232(9) 0.0213(9) 0.0323(9) -0.0010(7) 0.0048(7) 0.0015(7)
C1 0.087(2) 0.0259(14) 0.0568(18) 0.0008(12) 0.0053(16) 0.0034(14)
C2 0.0536(17) 0.0302(13) 0.0517(16) -0.0007(12) 0.0009(13) 0.0049(12)
C5 0.0351(14) 0.0513(16) 0.0484(15) -0.0013(13) -0.0040(11) -0.0040(12)
C6 0.0544(19) 0.066(2) 0.060(2) 0.0066(16) -0.0140(15) 0.0041(16)
C7 0.0292(11) 0.0195(10) 0.0384(12) 0.0006(9) 0.0076(9) 0.0032(9)
C8 0.0249(11) 0.0229(10) 0.0321(11) 0.0004(8) 0.0056(9) 0.0001(8)
C9 0.0238(11) 0.0236(10) 0.0294(10) 0.0010(8) 0.0042(8) 0.0008(8)
C10 0.0197(10) 0.0242(10) 0.0273(10) 0.0007(8) 0.0040(8) 0.0003(8)
C11 0.0207(10) 0.0246(11) 0.0333(11) 0.0002(8) 0.0034(8) -0.0005(8)
C12 0.0196(10) 0.0225(10) 0.0289(10) 0.0017(8) 0.0042(8) -0.0019(8)
C13 0.0244(11) 0.0218(10) 0.0322(11) 0.0002(8) 0.0064(8) -0.0007(8)
C14 0.0231(11) 0.0234(10) 0.0286(10) 0.0018(8) 0.0043(8) 0.0001(8)
C15 0.0208(10) 0.0211(10) 0.0298(11) 0.0025(8) 0.0042(8) -0.0001(8)
C16 0.0197(10) 0.0249(10) 0.0318(11) -0.0010(9) 0.0031(8) -0.0017(8)
C17 0.0211(10) 0.0216(10) 0.0296(10) 0.0022(8) 0.0043(8) -0.0019(8)
C18 0.0296(11) 0.0191(10) 0.0383(12) -0.0014(9) 0.0061(9) 0.0022(8)
C19A 0.0389(19) 0.0413(18) 0.037(3) -0.002(2) -0.006(2) 0.0012(15)
C20A 0.0399(17) 0.098(3) 0.046(7) -0.010(5) -0.005(4) 0.0097(18)
C19B 0.0389(19) 0.0413(18) 0.037(3) -0.002(2) -0.006(2) 0.0012(15)
C20B 0.0399(17) 0.098(3) 0.046(7) -0.010(5) -0.005(4) 0.0097(18)
C23 0.0453(15) 0.0385(14) 0.0497(15) 0.0015(12) 0.0184(12) -0.0059(12)
C24 0.063(2) 0.071(2) 0.073(2) 0.0044(18) 0.0387(18) 0.0063(18)

loop_
_atom_type_symbol
_atom_type_description
_atom_type_scat_dispersion_real
_atom_type_scat_dispersion_imag
_atom_type_scat_source
C C 0.0033 0.0016 'International Tables Vol C Tables 4.2.6.8 and 6.1.1.4'
H H 0.0000 0.0000 'International Tables Vol C Tables 4.2.6.8 and 6.1.1.4'
N N 0.0061 0.0033 'International Tables Vol C Tables 4.2.6.8 and 6.1.1.4'
O O 0.0106 0.0060 'International Tables Vol C Tables 4.2.6.8 and 6.1.1.4'
Si Si 0.0817 0.0704 'International Tables Vol C Tables 4.2.6.8 and 6.1.1.4'

loop_
_geom_angle_atom_site_label_1
_geom_angle_atom_site_label_2
_geom_angle_atom_site_label_3
_geom_angle
O2A Si1 O3 108.95(10)
O2A Si1 O1 112.95(10)
O3 Si1 O1 106.92(10)
O2A Si1 C7 107.24(10)
O3 Si1 C7 112.93(10)
O1 Si1 C7 107.95(10)
C2 O1 Si1 125.15(16)
C4A O2A Si1 134.3(6)
O2A C4A C3A 104.4(8)
O2A C4A H4A 110.9
C3A C4A H4A 110.9
O2A C4A H4B 110.9
C3A C4A H4B 110.9
H4A C4A H4B 108.9
C4B C3B H3D 109.5
C4B C3B H3E 109.5
H3D C3B H3E 109.5
C4B C3B H3F 109.5
H3D C3B H3F 109.5
H3E C3B H3F 109.5
C3B C4B H4C 109.7
C3B C4B H4D 109.7
H4C C4B H4D 108.2
C5 O3 Si1 124.45(17)
C19A O8 C19B 24.8(5)
C19A O8 Si2A 127.8(2)
C19B O8 Si2A 118.0(6)
O8 Si2A O10 109.23(9)
O8 Si2A O9A 106.58(10)
O10 Si2A O9A 113.15(11)
O8 Si2A C18 112.25(10)
O10 Si2A C18 104.84(10)
O9A Si2A C18 110.89(14)
C21A O9A Si2A 124.50(19)
O9A C21A C22A 110.5(2)
O9A C21A H21A 109.5
C22A C21A H21A 109.5
O9A C21A H21B 109.5
C22A C21A H21B 109.5
H21A C21A H21B 108.1
C21A C22A H22A 108.2
C21A C22A H22B 109.9
H22A C22A H22B 109.5
C21A C22A H22C 110.3
H22A C22A H22C 109.5
H22B C22A H22C 109.5
C21A C22A H22E 134.0
H22A C22A H22E 66.8
H22B C22A H22E 44.0
H22C C22A H22E 114.3
C21A C22A H22F 119.7
H22A C22A H22F 81.2
H22B C22A H22F 122.7
H22C C22A H22F 28.3
H22E C22A H22F 105.0
O9B C21B C22B 96(2)
O9B C21B H21C 112.5
C22B C21B H21C 112.5
O9B C21B H21D 112.5
C22B C21B H21D 112.5
H21C C21B H21D 110.0
C21B C22B H22A 109.2
C21B C22B H22B 71.4
H22A C22B H22B 102.5
C21B C22B H22C 72.4
H22A C22B H22C 176.0
H22B C22B H22C 74.4
C21B C22B H22D 139.3
H22A C22B H22D 44.4
H22B C22B H22D 134.6
H22C C22B H22D 136.5
C21B C22B H22E 93.2
H22A C22B H22E 83.6
H22B C22B H22E 25.2
H22C C22B H22E 92.6
H22D C22B H22E 109.5
C21B C22B H22F 92.9
H22A C22B H22F 153.9
H22B C22B H22F 97.7
H22C C22B H22F 27.2
H22D C22B H22F 109.5
H22E C22B H22F 109.6
C23 O10 Si2A 124.01(17)
C9 N1 C8 111.69(17)
C9 N1 C7 124.59(18)
C8 N1 C7 123.48(18)
C13 N2 C14 112.00(17)
C13 N2 C18 123.48(18)
C14 N2 C18 124.46(18)
C2 C1 H1A 109.5
C2 C1 H1B 109.5
H1A C1 H1B 109.5
C2 C1 H1C 109.5
H1A C1 H1C 109.5
H1B C1 H1C 109.5
O1 C2 C1 109.5(2)
O1 C2 H2A 109.8
C1 C2 H2A 109.8
O1 C2 H2B 109.8
C1 C2 H2B 109.8
H2A C2 H2B 108.2
O3 C5 C6 110.5(3)
O3 C5 H5A 109.6
C6 C5 H5A 109.6
O3 C5 H5B 109.6
C6 C5 H5B 109.6
H5A C5 H5B 108.1
C5 C6 H6A 109.5
C5 C6 H6B 109.5
H6A C6 H6B 109.5
C5 C6 H6C 109.5
H6A C6 H6C 109.5
H6B C6 H6C 109.5
N1 C7 Si1 118.36(15)
N1 C7 H7A 107.7
Si1 C7 H7A 107.7
N1 C7 H7B 107.7
Si1 C7 H7B 107.7
H7A C7 H7B 107.1
O4 C8 N1 124.6(2)
O4 C8 C17 129.0(2)
N1 C8 C17 106.32(17)
O5 C9 N1 125.1(2)
O5 C9 C10 128.6(2)
N1 C9 C10 106.22(17)
C11 C10 C17 122.8(2)
C11 C10 C9 129.14(19)
C17 C10 C9 108.06(18)
C10 C11 C12 114.38(19)
C10 C11 H11 122.8
C12 C11 H11 122.8
C11 C12 C15 122.9(2)
C11 C12 C13 129.28(19)
C15 C12 C13 107.86(18)
O6 C13 N2 125.0(2)
O6 C13 C12 128.8(2)
N2 C13 C12 106.15(17)
O7 C14 N2 125.5(2)
O7 C14 C15 128.5(2)
N2 C14 C15 106.01(17)
C12 C15 C16 122.7(2)
C12 C15 C14 107.93(18)
C16 C15 C14 129.35(19)
C17 C16 C15 114.32(19)
C17 C16 H16 122.8
C15 C16 H16 122.8
C16 C17 C10 122.9(2)
C16 C17 C8 129.39(19)
C10 C17 C8 107.63(18)
N2 C18 Si2A 114.14(15)
N2 C18 H18A 108.7
Si2A C18 H18A 108.7
N2 C18 H18B 108.7
Si2A C18 H18B 108.7
H18A C18 H18B 107.6
O8 C19A C20A 107.8(10)
O8 C19A H19A 110.2
C20A C19A H19A 110.2
O8 C19A H19B 110.2
C20A C19A H19B 110.2
H19A C19A H19B 108.5
O8 C19B C20B 113(3)
O8 C19B H19C 108.9
C20B C19B H19C 108.9
O8 C19B H19D 108.9
C20B C19B H19D 108.9
H19C C19B H19D 107.8
O10 C23 C24 111.1(2)
O10 C23 H23A 109.4
C24 C23 H23A 109.4
O10 C23 H23B 109.4
C24 C23 H23B 109.4
H23A C23 H23B 108.0
C23 C24 H24A 109.5
C23 C24 H24B 109.5
H24A C24 H24B 109.5
C23 C24 H24C 109.5
H24A C24 H24C 109.5
H24B C24 H24C 109.5

loop_
_geom_bond_atom_site_label_1
_geom_bond_atom_site_label_2
_geom_bond_distance
Si1 O2A 1.6100(17)
Si1 O3 1.6156(18)
Si1 O1 1.6238(17)
Si1 C7 1.863(2)
O1 C2 1.445(3)
O2A C4A 1.461(4)
C3A C4A 1.505(6)
C3A H3A 0.9800
C3A H3B 0.9800
C3A H3C 0.9800
C4A H4A 0.9900
C4A H4B 0.9900
C3B C4B 1.505(5)
C3B H3D 0.9800
C3B H3E 0.9800
C3B H3F 0.9800
C4B H4C 0.9900
C4B H4D 0.9900
O3 C5 1.436(3)
O4 C8 1.211(3)
O5 C9 1.209(3)
O6 C13 1.209(3)
O7 C14 1.211(3)
O8 C19A 1.443(3)
O8 C19B 1.443(3)
O8 Si2A 1.6156(17)
Si2A O10 1.6174(17)
Si2A O9A 1.6223(17)
Si2A C18 1.881(2)
O9A C21A 1.435(3)
C21A C22A 1.504(4)
C21A H21A 0.9900
C21A H21B 0.9900
C22A H22A 0.9800
C22A H22B 0.9800
C22A H22C 0.9800
C22A H22E 0.8755
C22A H22F 1.1322
O9B C21B 1.435(3)
C21B C22B 1.504(4)
C21B H21C 0.9900
C21B H21D 0.9900
C22B H22A 0.4310
C22B H22B 1.4509
C22B H22C 1.1701
C22B H22D 0.9803
C22B H22E 0.9793
C22B H22F 0.9791
O10 C23 1.443(3)
N1 C9 1.393(3)
N1 C8 1.399(3)
N1 C7 1.464(3)
N2 C13 1.391(3)
N2 C14 1.395(3)
N2 C18 1.469(3)
C1 C2 1.481(4)
C1 H1A 0.9800
C1 H1B 0.9800
C1 H1C 0.9800
C2 H2A 0.9900
C2 H2B 0.9900
C5 C6 1.463(4)
C5 H5A 0.9900
C5 H5B 0.9900
C6 H6A 0.9800
C6 H6B 0.9800
C6 H6C 0.9800
C7 H7A 0.9900
C7 H7B 0.9900
C8 C17 1.496(3)
C9 C10 1.496(3)
C10 C11 1.387(3)
C10 C17 1.392(3)
C11 C12 1.390(3)
C11 H11 0.9500
C12 C15 1.391(3)
C12 C13 1.495(3)
C14 C15 1.495(3)
C15 C16 1.392(3)
C16 C17 1.386(3)
C16 H16 0.9500
C18 H18A 0.9900
C18 H18B 0.9900
C19A C20A 1.492(9)
C19A H19A 0.9900
C19A H19B 0.9900
C20A H20A 0.9800
C20A H20B 0.9800
C20A H20C 0.9800
C19B C20B 1.492(9)
C19B H19C 0.9900
C19B H19D 0.9900
C20B H20D 0.9800
C20B H20E 0.9800
C20B H20F 0.9800
C23 C24 1.498(4)
C23 H23A 0.9900
C23 H23B 0.9900
C24 H24A 0.9800
C24 H24B 0.9800
C24 H24C 0.9800

loop_
_geom_torsion_atom_site_label_1
_geom_torsion_atom_site_label_2
_geom_torsion_atom_site_label_3
_geom_torsion_atom_site_label_4
_geom_torsion
O2A Si1 O1 C2 47.8(2)
O3 Si1 O1 C2 167.6(2)
C7 Si1 O1 C2 -70.6(2)
O3 Si1 O2A C4A -36.3(7)
O1 Si1 O2A C4A 82.4(7)
C7 Si1 O2A C4A -158.8(6)
Si1 O2A C4A C3A -96.2(13)
O2A Si1 O3 C5 166.2(2)
O1 Si1 O3 C5 43.9(2)
C7 Si1 O3 C5 -74.7(2)
C19A O8 Si2A O10 -140.9(4)
C19B O8 Si2A O10 -168.2(8)
C19A O8 Si2A O9A -18.3(4)
C19B O8 Si2A O9A -45.6(8)
C19A O8 Si2A C18 103.3(4)
C19B O8 Si2A C18 76.0(8)
O8 Si2A O9A C21A -173.6(2)
O10 Si2A O9A C21A -53.6(3)
C18 Si2A O9A C21A 63.9(2)
Si2A O9A C21A C22A -106.7(3)
O8 Si2A O10 C23 51.8(2)
O9A Si2A O10 C23 -66.7(2)
C18 Si2A O10 C23 172.30(18)
Si1 O1 C2 C1 -179.8(2)
Si1 O3 C5 C6 -162.5(2)
C9 N1 C7 Si1 -98.0(2)
C8 N1 C7 Si1 88.1(2)
O2A Si1 C7 N1 77.03(18)
O3 Si1 C7 N1 -43.0(2)
O1 Si1 C7 N1 -160.99(16)
C9 N1 C8 O4 -176.0(2)
C7 N1 C8 O4 -1.4(3)
C9 N1 C8 C17 2.3(2)
C7 N1 C8 C17 176.92(19)
C8 N1 C9 O5 179.1(2)
C7 N1 C9 O5 4.6(3)
C8 N1 C9 C10 -0.8(2)
C7 N1 C9 C10 -175.44(19)
O5 C9 C10 C11 -1.7(4)
N1 C9 C10 C11 178.3(2)
O5 C9 C10 C17 179.0(2)
N1 C9 C10 C17 -1.0(2)
C17 C10 C11 C12 0.0(3)
C9 C10 C11 C12 -179.3(2)
C10 C11 C12 C15 -0.7(3)
C10 C11 C12 C13 179.3(2)
C14 N2 C13 O6 176.1(2)
C18 N2 C13 O6 -1.4(3)
C14 N2 C13 C12 -2.5(2)
C18 N2 C13 C12 -179.99(19)
C11 C12 C13 O6 3.4(4)
C15 C12 C13 O6 -176.6(2)
C11 C12 C13 N2 -178.0(2)
C15 C12 C13 N2 1.9(2)
C13 N2 C14 O7 -177.5(2)
C18 N2 C14 O7 -0.1(3)
C13 N2 C14 C15 2.1(2)
C18 N2 C14 C15 179.53(19)
C11 C12 C15 C16 0.7(3)
C13 C12 C15 C16 -179.3(2)
C11 C12 C15 C14 179.27(19)
C13 C12 C15 C14 -0.7(2)
O7 C14 C15 C12 178.8(2)
N2 C14 C15 C12 -0.8(2)
O7 C14 C15 C16 -2.7(4)
N2 C14 C15 C16 177.6(2)
C12 C15 C16 C17 -0.1(3)
C14 C15 C16 C17 -178.3(2)
C15 C16 C17 C10 -0.6(3)
C15 C16 C17 C8 176.6(2)
C11 C10 C17 C16 0.7(3)
C9 C10 C17 C16 -179.9(2)
C11 C10 C17 C8 -177.1(2)
C9 C10 C17 C8 2.4(2)
O4 C8 C17 C16 -2.2(4)
N1 C8 C17 C16 179.6(2)
O4 C8 C17 C10 175.3(2)
N1 C8 C17 C10 -2.9(2)
C13 N2 C18 Si2A -88.3(2)
C14 N2 C18 Si2A 94.5(2)
O8 Si2A C18 N2 49.58(19)
O10 Si2A C18 N2 -68.88(17)
O9A Si2A C18 N2 168.67(15)
C19B O8 C19A C20A -62.9(18)
Si2A O8 C19A C20A -137.9(10)
C19A O8 C19B C20B 70(3)
Si2A O8 C19B C20B -170(2)
Si2A O10 C23 C24 92.3(3)
